data_7062713
loop_
_publ_author_name
'Chaudhary, Virendra Kumar'
'Singh, Sain'
'Kumar, Kapil'
'Choudhury, Angshuman R.'
'Ghosh, Kaushik'

_publ_section_title
;
 Facile synthesis of benzoxazole derivatives by a multi-component reaction
 catalysed by copper complexes capable of generating phenoxyl radical
 complex
;
_journal_issue 41
_journal_name_full 'New Journal of Chemistry'
_journal_page_first 18995
_journal_page_last 19004
_journal_paper_doi 10.1039/D3NJ03160H
_journal_volume 47
_journal_year 2023
_chemical_formula_moiety '0.15(C22 H15 Cl2 Cu N3 O), 0.15(C H4 O)'
_chemical_formula_sum 'C H Cl0.04 Co Cu0.04 N O'
_chemical_formula_weight 105.62
_space_group_crystal_system monoclinic
_space_group_IT_number 14
_space_group_name_Hall '-P 2ybc'
_space_group_name_H-M_alt 'P 1 21/c 1'
_atom_sites_solution_hydrogens geom
_atom_sites_solution_primary iterative
_audit_creation_date 2021-11-19
_audit_creation_method
;
Olex2 1.2
(compiled 2018.05.29 svn.r3508 for OlexSys, GUI svn.r5506)
;
_audit_update_record
;
2022-12-01 deposited with the CCDC.	2023-09-15 downloaded from the CCDC.
;
_cell_angle_alpha 90
_cell_angle_beta 91.264(4)
_cell_angle_gamma 90
_cell_formula_units_Z 27
_cell_length_a 9.0804(7)
_cell_length_b 20.1924(16)
_cell_length_c 11.8970(9)
_cell_measurement_reflns_used 111
_cell_measurement_temperature 293(2)
_cell_measurement_theta_max 28.402
_cell_measurement_theta_min 1.14
_cell_volume 2180.8(3)
_computing_cell_refinement 'Bruker Kappa Apex'
_computing_data_collection 'Bruker Kappa Apex'
_computing_data_reduction 'Bruker SAINT'
_computing_molecular_graphics 'Olex2 (Dolomanov et al., 2009)'
_computing_publication_material 'Olex2 (Dolomanov et al., 2009)'
_computing_structure_refinement 'ShelXL (Sheldrick, 2015)'
_computing_structure_solution 'olex2.solve (Bourhis et al., 2015)'
_diffrn_ambient_temperature 293(2)
_diffrn_measured_fraction_theta_full 0.980
_diffrn_measured_fraction_theta_max 0.978
_diffrn_measurement_device_type 'Bruker Kappa Apex'
_diffrn_measurement_method 'phi omega scans'
_diffrn_radiation_type MoK\a
_diffrn_radiation_wavelength 0.71073
_diffrn_reflns_av_R_equivalents 0.0392
_diffrn_reflns_av_unetI/netI 0.0310
_diffrn_reflns_Laue_measured_fraction_full 0.980
_diffrn_reflns_Laue_measured_fraction_max 0.978
_diffrn_reflns_limit_h_max 11
_diffrn_reflns_limit_h_min -12
_diffrn_reflns_limit_k_max 26
_diffrn_reflns_limit_k_min -26
_diffrn_reflns_limit_l_max 15
_diffrn_reflns_limit_l_min -15
_diffrn_reflns_number 29550
_diffrn_reflns_point_group_measured_fraction_full 0.980
_diffrn_reflns_point_group_measured_fraction_max 0.978
_diffrn_reflns_theta_full 25.242
_diffrn_reflns_theta_max 28.402
_diffrn_reflns_theta_min 2.646
_exptl_absorpt_coefficient_mu 5.313
_exptl_absorpt_correction_T_max 0.770
_exptl_absorpt_correction_T_min 0.763
_exptl_absorpt_correction_type multi-scan
_exptl_absorpt_process_details '(SADABS; Bruker, 2000)'
_exptl_crystal_colour green
_exptl_crystal_colour_primary green
_exptl_crystal_density_diffrn 2.171
_exptl_crystal_density_method 'not measured'
_exptl_crystal_description block
_exptl_crystal_F_000 1369
_exptl_crystal_size_max 0.27
_exptl_crystal_size_mid 0.27
_exptl_crystal_size_min 0.27
_refine_diff_density_max 1.644
_refine_diff_density_min -0.832
_refine_diff_density_rms 0.146
_refine_ls_extinction_method none
_refine_ls_goodness_of_fit_ref 1.087
_refine_ls_hydrogen_treatment constr
_refine_ls_matrix_type full
_refine_ls_number_parameters 282
_refine_ls_number_reflns 5358
_refine_ls_number_restraints 0
_refine_ls_restrained_S_all 1.087
_refine_ls_R_factor_all 0.0896
_refine_ls_R_factor_gt 0.0767
_refine_ls_shift/su_max 0.001
_refine_ls_shift/su_mean 0.000
_refine_ls_structure_factor_coef Fsqd
_refine_ls_weighting_details 'w=1/[\s^2^(Fo^2^)+(0.1176P)^2^+10.8342P] where P=(Fo^2^+2Fc^2^)/3'
_refine_ls_weighting_scheme calc
_refine_ls_wR_factor_gt 0.2455
_refine_ls_wR_factor_ref 0.2539
_reflns_Friedel_coverage 0.000
_reflns_number_gt 4282
_reflns_number_total 5358
_reflns_threshold_expression 'I > 2\s(I)'
_cod_data_source_file d3nj03160h2.cif
_cod_data_source_block shelx
_cod_depositor_comments 'Adding full bibliography for 7062713--7062714.cif.'
_cod_database_code 7062713
_shelx_shelxl_version_number 2017/1
_shelx_space_group_comment
;
The symmetry employed for this shelxl refinement is uniquely defined
by the following loop, which should always be used as a source of
symmetry information in preference to the above space-group names.
They are only intended as comments.
;
_olex2_refinement_description
;
1. Fixed Uiso
 At 1.2 times of:
  All C(H) groups
 At 1.5 times of:
  All C(H,H,H) groups, All O(H) groups
2.a Aromatic/amide H refined with riding coordinates:
 C3(H3), C9(H9), C18(H18), C19(H19), C22(H22), C21(H21), C20(H20), C11(H11),
 C13(H13), C15(H15), C6(H6), C10(H10), C14(H14), C7(H7), C8(H8)
2.b Idealised Me refined as rotating group:
 C23(H23A,H23B,H23C)
2.c Idealised tetrahedral OH refined as rotating group:
 O2(H2)
;
_olex2_submission_special_instructions 'No special instructions were received'

loop_
_space_group_symop_operation_xyz
'x, y, z'
'-x, y+1/2, -z+1/2'
'-x, -y, -z'
'x, -y-1/2, z-1/2'

loop_
_atom_site_label
_atom_site_type_symbol
_atom_site_fract_x
_atom_site_fract_y
_atom_site_fract_z
_atom_site_U_iso_or_equiv
_atom_site_adp_type
_atom_site_occupancy
_atom_site_site_symmetry_order
_atom_site_calc_flag
_atom_site_refinement_flags_posn
_atom_site_refinement_flags_adp
_atom_site_refinement_flags_occupancy
_atom_site_disorder_assembly
_atom_site_disorder_group
Cu1 Cu 0.64690(8) -0.04572(3) 1.12563(5) 0.0351(2) Uani 1 1 d . . . . .
Cl2 Cl 0.4334(2) -0.17387(10) 1.22383(14) 0.0599(5) Uani 1 1 d . . . . .
Cl1 Cl 0.6838(2) -0.05969(9) 1.30868(13) 0.0582(5) Uani 1 1 d . . . . .
O1 O 0.6232(5) 0.0470(2) 1.1375(4) 0.0440(10) Uani 1 1 d . . . . .
N2 N 0.7402(6) -0.0938(2) 0.9174(4) 0.0386(10) Uani 1 1 d . . . . .
C17 C 0.7885(6) -0.0931(2) 0.8034(4) 0.0326(10) Uani 1 1 d . . . . .
C3 C 0.7859(6) 0.0190(3) 0.9365(5) 0.0372(11) Uani 1 1 d . . . . .
H3 H 0.826509 0.016787 0.865483 0.045 Uiso 1 1 calc R . . . .
C12 C 0.5389(7) -0.1902(3) 1.1089(5) 0.0423(13) Uani 1 1 d . . . . .
C5 C 0.8679(7) 0.1977(3) 0.9954(5) 0.0416(12) Uani 1 1 d . . . . .
C9 C 0.9647(7) 0.1262(3) 0.8522(6) 0.0477(14) Uani 1 1 d . . . . .
H9 H 0.972823 0.084507 0.819778 0.057 Uiso 1 1 calc R . . . .
C18 C 0.6840(7) -0.0879(3) 0.7166(5) 0.0410(12) Uani 1 1 d . . . . .
H18 H 0.583782 -0.088354 0.731123 0.049 Uiso 1 1 calc R . . . .
C4 C 0.8715(6) 0.1346(3) 0.9437(5) 0.0358(11) Uani 1 1 d . . . . .
C19 C 0.7338(8) -0.0820(4) 0.6086(5) 0.0501(15) Uani 1 1 d . . . . .
H19 H 0.665765 -0.078881 0.549240 0.060 Uiso 1 1 calc R . . . .
N3 N 0.6072(5) -0.1376(2) 1.0633(4) 0.0363(10) Uani 1 1 d . . . . .
O2 O 0.6479(8) 0.0962(3) 0.4031(6) 0.0776(17) Uani 1 1 d . . . . .
H2 H 0.647252 0.060057 0.371804 0.116 Uiso 1 1 calc GR . . . .
C22 C 0.9367(7) -0.0926(3) 0.7831(5) 0.0448(13) Uani 1 1 d . . . . .
H22 H 1.005488 -0.097160 0.841667 0.054 Uiso 1 1 calc R . . . .
C21 C 0.9822(8) -0.0850(4) 0.6714(7) 0.0549(17) Uani 1 1 d . . . . .
H21 H 1.082106 -0.083131 0.655967 0.066 Uiso 1 1 calc R . . . .
N1 N 0.7334(5) -0.0355(2) 0.9788(4) 0.0348(9) Uani 1 1 d . . . . .
C2 C 0.7855(6) 0.0815(3) 0.9911(4) 0.0345(11) Uani 1 1 d . . . . .
C20 C 0.8810(8) -0.0806(3) 0.5866(5) 0.0489(15) Uani 1 1 d . . . . .
H20 H 0.911680 -0.076484 0.512831 0.059 Uiso 1 1 calc R . . . .
C11 C 0.7016(7) 0.1568(3) 1.1378(5) 0.0429(13) Uani 1 1 d . . . . .
H11 H 0.647552 0.164521 1.201994 0.052 Uiso 1 1 calc R . . . .
C13 C 0.5429(9) -0.2529(3) 1.0660(6) 0.0533(16) Uani 1 1 d . . . . .
H13 H 0.495740 -0.287735 1.101627 0.064 Uiso 1 1 calc R . . . .
C1 C 0.7022(6) 0.0927(3) 1.0881(4) 0.0348(11) Uani 1 1 d . . . . .
C15 C 0.6846(8) -0.2107(3) 0.9159(5) 0.0462(14) Uani 1 1 d . . . . .
H15 H 0.733447 -0.216498 0.848773 0.055 Uiso 1 1 calc R . . . .
C6 C 0.9508(9) 0.2501(3) 0.9501(7) 0.0607(19) Uani 1 1 d . . . . .
H6 H 0.947402 0.291767 0.983166 0.073 Uiso 1 1 calc R . . . .
C10 C 0.7807(8) 0.2068(3) 1.0911(6) 0.0479(14) Uani 1 1 d . . . . .
H10 H 0.776997 0.248661 1.123618 0.057 Uiso 1 1 calc R . . . .
C14 C 0.6188(9) -0.2632(3) 0.9683(6) 0.0536(16) Uani 1 1 d . . . . .
H14 H 0.625497 -0.305559 0.938094 0.064 Uiso 1 1 calc R . . . .
C7 C 1.0359(9) 0.2404(4) 0.8582(7) 0.065(2) Uani 1 1 d . . . . .
H7 H 1.088412 0.275642 0.828536 0.078 Uiso 1 1 calc R . . . .
C16 C 0.6761(6) -0.1482(3) 0.9663(5) 0.0370(11) Uani 1 1 d . . . . .
C8 C 1.0445(8) 0.1781(4) 0.8088(7) 0.0580(18) Uani 1 1 d . . . . .
H8 H 1.103591 0.171443 0.746910 0.070 Uiso 1 1 calc R . . . .
C23 C 0.6845(12) 0.0880(5) 0.5168(9) 0.085(3) Uani 1 1 d . . . . .
H23A H 0.778828 0.066829 0.524119 0.128 Uiso 1 1 calc GR . . . .
H23B H 0.611270 0.061114 0.551661 0.128 Uiso 1 1 calc GR . . . .
H23C H 0.688524 0.130549 0.552914 0.128 Uiso 1 1 calc GR . . . .

loop_
_atom_site_aniso_label
_atom_site_aniso_U_11
_atom_site_aniso_U_22
_atom_site_aniso_U_33
_atom_site_aniso_U_23
_atom_site_aniso_U_13
_atom_site_aniso_U_12
Cu1 0.0473(4) 0.0362(4) 0.0220(3) 0.0003(2) 0.0059(2) -0.0014(3)
Cl2 0.0650(10) 0.0757(12) 0.0395(8) 0.0151(8) 0.0086(7) -0.0161(8)
Cl1 0.0945(13) 0.0566(9) 0.0235(7) 0.0000(6) 0.0002(7) -0.0020(8)
O1 0.053(2) 0.038(2) 0.043(2) 0.0002(17) 0.0184(19) 0.0015(17)
N2 0.061(3) 0.035(2) 0.020(2) -0.0024(17) 0.0068(18) -0.007(2)
C17 0.047(3) 0.027(2) 0.023(2) -0.0019(18) 0.0064(19) 0.000(2)
C3 0.048(3) 0.037(3) 0.027(2) 0.002(2) 0.009(2) -0.002(2)
C12 0.050(3) 0.048(3) 0.029(3) 0.011(2) -0.003(2) -0.008(3)
C5 0.052(3) 0.030(3) 0.043(3) 0.004(2) 0.005(2) 0.006(2)
C9 0.057(4) 0.039(3) 0.048(3) 0.004(3) 0.014(3) 0.000(3)
C18 0.043(3) 0.046(3) 0.034(3) -0.005(2) 0.001(2) -0.003(2)
C4 0.042(3) 0.034(3) 0.032(3) 0.002(2) 0.002(2) 0.002(2)
C19 0.064(4) 0.056(4) 0.031(3) -0.001(3) -0.005(3) -0.001(3)
N3 0.046(2) 0.037(2) 0.026(2) 0.0055(17) -0.0012(18) -0.0051(19)
O2 0.086(4) 0.065(4) 0.081(4) -0.019(3) 0.000(3) 0.012(3)
C22 0.045(3) 0.051(3) 0.038(3) -0.001(3) -0.003(2) 0.004(3)
C21 0.050(4) 0.058(4) 0.058(4) -0.006(3) 0.020(3) 0.002(3)
N1 0.048(3) 0.032(2) 0.024(2) -0.0024(16) 0.0063(18) -0.0018(18)
C2 0.042(3) 0.033(3) 0.029(2) 0.0018(19) 0.002(2) 0.003(2)
C20 0.077(4) 0.043(3) 0.027(3) 0.000(2) 0.016(3) 0.002(3)
C11 0.054(3) 0.038(3) 0.038(3) -0.003(2) 0.012(2) 0.010(2)
C13 0.077(5) 0.041(3) 0.042(3) 0.015(3) -0.004(3) -0.012(3)
C1 0.039(3) 0.035(3) 0.031(3) 0.001(2) 0.003(2) 0.003(2)
C15 0.067(4) 0.039(3) 0.033(3) -0.002(2) 0.002(3) -0.001(3)
C6 0.079(5) 0.029(3) 0.075(5) 0.000(3) 0.019(4) -0.004(3)
C10 0.065(4) 0.034(3) 0.045(3) -0.002(2) 0.008(3) 0.006(3)
C14 0.082(5) 0.034(3) 0.044(3) 0.008(3) -0.008(3) -0.007(3)
C7 0.082(5) 0.038(3) 0.076(5) 0.012(3) 0.026(4) -0.005(3)
C16 0.049(3) 0.032(3) 0.029(2) 0.004(2) -0.001(2) -0.002(2)
C8 0.064(4) 0.051(4) 0.060(4) 0.007(3) 0.020(3) -0.003(3)
C23 0.096(7) 0.076(6) 0.084(7) 0.006(5) 0.031(6) 0.008(5)

loop_
_atom_type_symbol
_atom_type_description
_atom_type_scat_dispersion_real
_atom_type_scat_dispersion_imag
_atom_type_scat_source
C C 0.0033 0.0016 'International Tables Vol C Tables 4.2.6.8 and 6.1.1.4'
H H 0.0000 0.0000 'International Tables Vol C Tables 4.2.6.8 and 6.1.1.4'
N N 0.0061 0.0033 'International Tables Vol C Tables 4.2.6.8 and 6.1.1.4'
O O 0.0106 0.0060 'International Tables Vol C Tables 4.2.6.8 and 6.1.1.4'
Cl Cl 0.1484 0.1585 'International Tables Vol C Tables 4.2.6.8 and 6.1.1.4'
Co Co 0.3494 0.9721 'International Tables Vol C Tables 4.2.6.8 and 6.1.1.4'
Cu Cu 0.3201 1.2651 'International Tables Vol C Tables 4.2.6.8 and 6.1.1.4'

loop_
_geom_angle_atom_site_label_1
_geom_angle_atom_site_label_2
_geom_angle_atom_site_label_3
_geom_angle
_geom_angle_site_symmetry_1
_geom_angle_site_symmetry_3
_geom_angle_publ_flag
O1 Cu1 Cl1 93.89(15) . . ?
O1 Cu1 N3 156.1(2) . . ?
O1 Cu1 N1 90.64(19) . . ?
N3 Cu1 Cl1 105.38(13) . . ?
N1 Cu1 Cl1 147.45(16) . . ?
N1 Cu1 N3 80.79(19) . . ?
C1 O1 Cu1 126.7(4) . . ?
N1 N2 C17 120.5(4) . . ?
C16 N2 C17 123.2(5) . . ?
C16 N2 N1 115.5(4) . . ?
C18 C17 N2 119.0(5) . . ?
C22 C17 N2 119.2(5) . . ?
C22 C17 C18 121.6(5) . . ?
N1 C3 C2 124.6(5) . . ?
N3 C12 Cl2 116.0(5) . . ?
N3 C12 C13 124.2(6) . . ?
C13 C12 Cl2 119.7(5) . . ?
C6 C5 C4 119.4(6) . . ?
C6 C5 C10 121.6(6) . . ?
C10 C5 C4 119.1(5) . . ?
C8 C9 C4 122.0(6) . . ?
C19 C18 C17 117.8(6) . . ?
C5 C4 C2 118.6(5) . . ?
C9 C4 C5 117.7(5) . . ?
C9 C4 C2 123.6(5) . . ?
C20 C19 C18 121.5(6) . . ?
C12 N3 Cu1 130.7(4) . . ?
C16 N3 Cu1 112.2(4) . . ?
C16 N3 C12 116.6(5) . . ?
C17 C22 C21 118.4(6) . . ?
C20 C21 C22 120.1(6) . . ?
N2 N1 Cu1 114.0(3) . . ?
C3 N1 Cu1 126.5(4) . . ?
C3 N1 N2 119.5(5) . . ?
C3 C2 C4 118.2(5) . . ?
C1 C2 C3 121.6(5) . . ?
C1 C2 C4 120.2(5) . . ?
C21 C20 C19 120.4(6) . . ?
C10 C11 C1 119.8(5) . . ?
C12 C13 C14 118.2(6) . . ?
O1 C1 C2 124.0(5) . . ?
O1 C1 C11 116.5(5) . . ?
C2 C1 C11 119.5(5) . . ?
C14 C15 C16 118.3(6) . . ?
C7 C6 C5 121.0(6) . . ?
C11 C10 C5 122.7(6) . . ?
C15 C14 C13 119.7(6) . . ?
C6 C7 C8 120.3(6) . . ?
N2 C16 C15 120.7(5) . . ?
N3 C16 N2 116.4(5) . . ?
N3 C16 C15 122.9(5) . . ?
C9 C8 C7 119.6(7) . . ?

loop_
_geom_bond_atom_site_label_1
_geom_bond_atom_site_label_2
_geom_bond_distance
_geom_bond_site_symmetry_2
_geom_bond_publ_flag
Cu1 Cl1 2.2141(16) . ?
Cu1 O1 1.890(4) . ?
Cu1 N3 2.028(5) . ?
Cu1 N1 1.942(5) . ?
Cl2 C12 1.718(6) . ?
O1 C1 1.315(7) . ?
N2 C17 1.435(6) . ?
N2 N1 1.387(6) . ?
N2 C16 1.378(7) . ?
C17 C18 1.390(8) . ?
C17 C22 1.373(8) . ?
C3 N1 1.306(7) . ?
C3 C2 1.419(8) . ?
C12 N3 1.350(7) . ?
C12 C13 1.366(10) . ?
C5 C4 1.417(8) . ?
C5 C6 1.412(9) . ?
C5 C10 1.413(9) . ?
C9 C4 1.404(8) . ?
C9 C8 1.380(9) . ?
C18 C19 1.377(9) . ?
C4 C2 1.448(8) . ?
C19 C20 1.368(10) . ?
N3 C16 1.342(7) . ?
O2 C23 1.396(13) . ?
C22 C21 1.408(9) . ?
C21 C20 1.353(11) . ?
C2 C1 1.412(7) . ?
C11 C1 1.422(8) . ?
C11 C10 1.365(9) . ?
C13 C14 1.380(11) . ?
C15 C14 1.373(9) . ?
C15 C16 1.400(8) . ?
C6 C7 1.367(11) . ?
C7 C8 1.392(11) . ?
